data_7702093
loop_
_publ_author_name
'Shaw, Paul A.'
'Phillips, Jessica M.'
'Clarkson, Guy J.'
'Rourke, Jonathan P.'

_publ_section_title
;
 Trapping five-coordinate platinum(iv) intermediates.
;
_journal_issue 28
_journal_name_full 'Dalton transactions (Cambridge, England : 2003)'
_journal_page_first 11397
_journal_page_last 11406
_journal_paper_doi 10.1039/c6dt02088g
_journal_volume 45
_journal_year 2016
_chemical_formula_moiety 'C26 H30 Cl2 F2 N P Pt, 0.5(C7 H8)'
_chemical_formula_sum 'C29.5 H34 Cl2 F2 N P Pt'
_chemical_formula_weight 737.53
_space_group_crystal_system orthorhombic
_space_group_IT_number 41
_space_group_name_Hall 'A 2 -2ab'
_space_group_name_H-M_alt 'A e a 2'
_atom_sites_solution_hydrogens mixed
_atom_sites_solution_primary heavy
_audit_creation_date 2015-02-27
_audit_creation_method
;
Olex2 1.2
(compiled 2015.01.26 svn.r3150 for OlexSys, GUI svn.r4998)
;
_audit_update_record
;
2016-05-24 deposited with the CCDC.
2016-06-17 downloaded from the CCDC.
;
_cell_angle_alpha 90
_cell_angle_beta 90
_cell_angle_gamma 90
_cell_formula_units_Z 8
_cell_length_a 18.2105(2)
_cell_length_b 17.91980(10)
_cell_length_c 17.59350(10)
_cell_measurement_reflns_used 9457
_cell_measurement_temperature 150(2)
_cell_measurement_theta_max 78.5040
_cell_measurement_theta_min 4.2610
_cell_volume 5741.26(8)
_computing_cell_refinement
;
CrysAlisPro, Agilent Technologies,
Version 1.171.37.33 (release 27-03-2014 CrysAlis171 .NET)
(compiled Mar 27 2014,17:12:48)
;
_computing_data_collection
;
CrysAlisPro, Agilent Technologies,
Version 1.171.37.33 (release 27-03-2014 CrysAlis171 .NET)
(compiled Mar 27 2014,17:12:48)
;
_computing_data_reduction
;
CrysAlisPro, Agilent Technologies,
Version 1.171.37.33 (release 27-03-2014 CrysAlis171 .NET)
(compiled Mar 27 2014,17:12:48)
;
_computing_molecular_graphics 'Olex2 (Dolomanov et al., 2009)'
_computing_publication_material 'Olex2 (Dolomanov et al., 2009)'
_computing_structure_refinement 'XL (Sheldrick, 2008)'
_computing_structure_solution 'ShelXS (Sheldrick, 2008)'
_diffrn_ambient_environment N~2~
_diffrn_ambient_temperature 150(2)
_diffrn_detector 'CCD plate'
_diffrn_detector_area_resol_mean 10.2833
_diffrn_detector_type Ruby
_diffrn_measured_fraction_theta_full 1.000
_diffrn_measured_fraction_theta_max 0.991
_diffrn_measurement_details
;
#__ type_ start__ end____ width___ exp.time_
  1 omega  -47.00   30.00   1.0000   15.0000
omega____ theta____ kappa____ phi______ frames
    -      -38.5000   38.0000 -180.0000 77

#__ type_ start__ end____ width___ exp.time_
  2 omega -111.00   -8.00   1.0000   15.0000
omega____ theta____ kappa____ phi______ frames
    -      -38.5000  -19.0000 -180.0000 103

#__ type_ start__ end____ width___ exp.time_
  3 omega   38.00   88.00   1.0000   15.0000
omega____ theta____ kappa____ phi______ frames
    -       43.3790 -123.0000 -101.0000 50

#__ type_ start__ end____ width___ exp.time_
  4 omega   74.00  171.00   1.0000   60.0000
omega____ theta____ kappa____ phi______ frames
    -      114.0000   15.0000  -90.0000 97

#__ type_ start__ end____ width___ exp.time_
  5 omega   43.00   70.00   1.0000   60.0000
omega____ theta____ kappa____ phi______ frames
    -      114.0000  -77.0000   90.0000 27

#__ type_ start__ end____ width___ exp.time_
  6 omega   96.00  177.00   1.0000   60.0000
omega____ theta____ kappa____ phi______ frames
    -      114.0000   45.0000  150.0000 81

#__ type_ start__ end____ width___ exp.time_
  7 omega   78.00  104.00   1.0000   60.0000
omega____ theta____ kappa____ phi______ frames
    -      114.0000 -111.0000    0.0000 26

#__ type_ start__ end____ width___ exp.time_
  8 omega   41.00  109.00   1.0000   60.0000
omega____ theta____ kappa____ phi______ frames
    -      114.0000 -111.0000  -90.0000 68

#__ type_ start__ end____ width___ exp.time_
  9 omega   93.00  120.00   1.0000   60.0000
omega____ theta____ kappa____ phi______ frames
    -      114.0000   61.0000  -90.0000 27

#__ type_ start__ end____ width___ exp.time_
 10 omega  129.00  165.00   1.0000   60.0000
omega____ theta____ kappa____ phi______ frames
    -      114.0000   61.0000  -90.0000 36

#__ type_ start__ end____ width___ exp.time_
 11 omega   87.00  117.00   1.0000   60.0000
omega____ theta____ kappa____ phi______ frames
    -      114.0000 -123.0000 -101.0000 30

#__ type_ start__ end____ width___ exp.time_
 12 omega   76.00  137.00   1.0000   60.0000
omega____ theta____ kappa____ phi______ frames
    -      114.0000  -77.0000   90.0000 61

#__ type_ start__ end____ width___ exp.time_
 13 omega   37.00   63.00   1.0000   60.0000
omega____ theta____ kappa____ phi______ frames
    -      114.0000  -94.0000   90.0000 26

#__ type_ start__ end____ width___ exp.time_
 14 omega   70.00  109.00   1.0000   60.0000
omega____ theta____ kappa____ phi______ frames
    -      114.0000  -94.0000   90.0000 39

#__ type_ start__ end____ width___ exp.time_
 15 omega   49.00   74.00   1.0000   60.0000
omega____ theta____ kappa____ phi______ frames
    -      114.0000 -123.0000 -101.0000 25

#__ type_ start__ end____ width___ exp.time_
 16 omega   44.00   75.00   1.0000   60.0000
omega____ theta____ kappa____ phi______ frames
    -      114.0000 -111.0000    0.0000 31

#__ type_ start__ end____ width___ exp.time_
 17 omega   50.00   96.00   1.0000   60.0000
omega____ theta____ kappa____ phi______ frames
    -      114.0000  -45.0000  -60.0000 46

#__ type_ start__ end____ width___ exp.time_
 18 omega   43.00   87.00   1.0000   60.0000
omega____ theta____ kappa____ phi______ frames
    -      114.0000  -30.0000  -60.0000 44

#__ type_ start__ end____ width___ exp.time_
 19 omega   50.00   95.00   1.0000   60.0000
omega____ theta____ kappa____ phi______ frames
    -      114.0000  -45.0000   60.0000 45
;
_diffrn_measurement_device 'four-circle diffractometer'
_diffrn_measurement_device_type 'Xcalibur, Ruby, Gemini'
_diffrn_measurement_method '\w scans'
_diffrn_orient_matrix_UB_11 -0.0033934000
_diffrn_orient_matrix_UB_12 0.0758154000
_diffrn_orient_matrix_UB_13 0.0397553000
_diffrn_orient_matrix_UB_21 0.0073486000
_diffrn_orient_matrix_UB_22 0.0405553000
_diffrn_orient_matrix_UB_23 -0.0742464000
_diffrn_orient_matrix_UB_31 -0.0871921000
_diffrn_orient_matrix_UB_32 0.0004315000
_diffrn_orient_matrix_UB_33 -0.0078293000
_diffrn_radiation_monochromator graphite
_diffrn_radiation_probe x-ray
_diffrn_radiation_type CuK\a
_diffrn_radiation_wavelength 1.54178
_diffrn_reflns_av_R_equivalents 0.0365
_diffrn_reflns_av_unetI/netI 0.0447
_diffrn_reflns_Laue_measured_fraction_full 1.000
_diffrn_reflns_Laue_measured_fraction_max 0.991
_diffrn_reflns_limit_h_max 22
_diffrn_reflns_limit_h_min -23
_diffrn_reflns_limit_k_max 22
_diffrn_reflns_limit_k_min -22
_diffrn_reflns_limit_l_max 16
_diffrn_reflns_limit_l_min -21
_diffrn_reflns_number 16968
_diffrn_reflns_point_group_measured_fraction_full 0.826
_diffrn_reflns_point_group_measured_fraction_max 0.802
_diffrn_reflns_theta_full 67.679
_diffrn_reflns_theta_max 78.949
_diffrn_reflns_theta_min 4.277
_diffrn_source 'Enhance (Cu) X-ray Source'
_exptl_absorpt_coefficient_mu 11.649
_exptl_absorpt_correction_T_max 1.00000
_exptl_absorpt_correction_T_min 0.47680
_exptl_absorpt_correction_type multi-scan
_exptl_absorpt_process_details
;
CrysAlisPro, Agilent Technologies,
Version 1.171.37.33 (release 27-03-2014 CrysAlis171 .NET)
(compiled Mar 27 2014,17:12:48)
Empirical absorption correction using spherical harmonics,
 implemented in SCALE3 ABSPACK scaling algorithm.
Empirical absorption correction using spherical harmonics,
 implemented in SCALE3 ABSPACK scaling algorithm.
;
_exptl_crystal_colour colourless
_exptl_crystal_colour_primary colourless
_exptl_crystal_density_diffrn 1.707
_exptl_crystal_description block
_exptl_crystal_F_000 2904
_exptl_crystal_size_max 0.4
_exptl_crystal_size_mid 0.1
_exptl_crystal_size_min 0.02
_refine_diff_density_max 1.318
_refine_diff_density_min -0.682
_refine_diff_density_rms 0.098
_refine_ls_abs_structure_details
;
 Flack x determined using 1557 quotients [(I+)-(I-)]/[(I+)+(I-)]
 (Parsons, Flack and Wagner, Acta Cryst. B69 (2013) 249-259).
;
_refine_ls_abs_structure_Flack 0.021(9)
_refine_ls_extinction_method none
_refine_ls_goodness_of_fit_ref 1.051
_refine_ls_hydrogen_treatment mixed
_refine_ls_matrix_type full
_refine_ls_number_parameters 360
_refine_ls_number_reflns 4983
_refine_ls_number_restraints 1
_refine_ls_restrained_S_all 1.051
_refine_ls_R_factor_all 0.0285
_refine_ls_R_factor_gt 0.0264
_refine_ls_shift/su_max 0.003
_refine_ls_shift/su_mean 0.000
_refine_ls_structure_factor_coef Fsqd
_refine_ls_weighting_details 'w=1/[\s^2^(Fo^2^)+(0.0292P)^2^+3.9503P] where P=(Fo^2^+2Fc^2^)/3'
_refine_ls_weighting_scheme calc
_refine_ls_wR_factor_gt 0.0641
_refine_ls_wR_factor_ref 0.0656
_reflns_Friedel_coverage 0.564
_reflns_Friedel_fraction_full 0.639
_reflns_Friedel_fraction_max 0.598
_reflns_number_gt 4735
_reflns_number_total 4983
_reflns_threshold_expression 'I > 2\s(I)'
_cod_data_source_file c6dt02088g3.cif
_cod_data_source_block ps17
_cod_original_sg_symbol_Hall 'A 2 -2ac'
_cod_original_formula_sum 'C29.50 H34 Cl2 F2 N P Pt'
_cod_database_code 7702093
_chemical_oxdiff_formula 'C20 H20 N O F Pt'
_shelx_space_group_comment
;
The symmetry employed for this shelxl refinement is uniquely defined
by the following loop, which should always be used as a source of
symmetry information in preference to the above space-group names.
They are only intended as comments.
;
_olex2_refinement_description
;
The hydrogens H20A and H20B on C20 were located in a difference map. 
Their position and Uiso were allowed to refine freely. 
They form reasonable bond lengths and angles with the carbon back bone 
and have sensible thermal parameters.
The toluene C100-C106 was modeled as a half occupancy behind a PART -1 
instruction as it is disordered across the two fold axis.

1. Fixed Uiso
 At 1.2 times of:
  All C(H) groups, All C(H,H) groups
 At 1.5 times of:
  All C(H,H,H) groups
2. Others
 Fixed Sof: C100(0.5) H10A(0.5) H10B(0.5) H10C(0.5) C101(0.5) H101(0.5)
 C102(0.5) H102(0.5) C103(0.5) H103(0.5) C104(0.5) H104(0.5) C105(0.5)
 H105(0.5) C106(0.5)
3.a Secondary CH2 refined with riding coordinates:
 C18(H18A,H18B), C25(H25A,H25B), C24(H24A,H24B), C21(H21A,H21B), C22(H22A,
 H22B), C19(H19A,H19B)
3.b Aromatic/amide H refined with riding coordinates:
 C2(H2), C5(H5), C4(H4), C10(H10), C9(H9), C8(H8), C17(H17), C14(H14),
 C13(H13), C16(H16), C101(H101), C102(H102), C103(H103), C104(H104), C105(H105)
3.c Fitted hexagon refined as free rotating group:
 C101(C102,C103,C104,C105,C106)
3.d Idealised Me refined as rotating group:
 C26(H26A,H26B,H26C), C23(H23A,H23B,H23C), C100(H10A,H10B,H10C)
;
_shelx_shelxl_version_number 2014/7
_olex2_submission_special_instructions 'No special instructions were received'

loop_
_space_group_symop_operation_xyz
'x, y, z'
'-x, -y, z'
'-x+1/2, y, z+1/2'
'x+1/2, -y, z+1/2'
'x, y+1/2, z+1/2'
'-x, -y+1/2, z+1/2'
'-x+1/2, y+1/2, z+1'
'x+1/2, -y+1/2, z+1'

loop_
_atom_site_label
_atom_site_type_symbol
_atom_site_fract_x
_atom_site_fract_y
_atom_site_fract_z
_atom_site_U_iso_or_equiv
_atom_site_adp_type
_atom_site_occupancy
_atom_site_site_symmetry_order
_atom_site_calc_flag
_atom_site_refinement_flags_posn
_atom_site_refinement_flags_occupancy
_atom_site_disorder_assembly
_atom_site_disorder_group
Pt1 Pt -0.66840(2) -0.85392(2) -0.50507(3) 0.02119(8) Uani 1 1 d . . . .
Cl1 Cl -0.77041(8) -0.93304(9) -0.53497(11) 0.0342(3) Uani 1 1 d . . . .
Cl2 Cl -0.67590(8) -0.79297(9) -0.62675(9) 0.0291(3) Uani 1 1 d . . . .
C1 C -0.6598(4) -0.9044(4) -0.4022(4) 0.0280(13) Uani 1 1 d . . . .
N7 N -0.7395(3) -0.7784(3) -0.4346(3) 0.0254(10) Uani 1 1 d . . . .
C6 C -0.6965(4) -0.8682(4) -0.3432(4) 0.0310(14) Uani 1 1 d . . . .
C7 C -0.7328(3) -0.7966(4) -0.3600(4) 0.0273(12) Uani 1 1 d . . . .
F3 F -0.5804(3) -1.0586(3) -0.2985(3) 0.0550(14) Uani 1 1 d . . . .
C2 C -0.6204(4) -0.9693(4) -0.3860(5) 0.0360(15) Uani 1 1 d . . . .
H2 H -0.5944 -0.9948 -0.4250 0.043 Uiso 1 1 calc R . . .
C3 C -0.6198(5) -0.9961(5) -0.3118(5) 0.0410(17) Uani 1 1 d . . . .
C5 C -0.6953(4) -0.8977(5) -0.2690(5) 0.0378(15) Uani 1 1 d . . . .
H5 H -0.7209 -0.8727 -0.2293 0.045 Uiso 1 1 calc R . . .
C4 C -0.6575(5) -0.9625(5) -0.2535(5) 0.0454(19) Uani 1 1 d . . . .
H4 H -0.6575 -0.9833 -0.2038 0.054 Uiso 1 1 calc R . . .
C11 C -0.7735(4) -0.7141(4) -0.4530(4) 0.0298(13) Uani 1 1 d . . . .
C10 C -0.7933(4) -0.6616(5) -0.3965(5) 0.0367(15) Uani 1 1 d . . . .
H10 H -0.8137 -0.6148 -0.4106 0.044 Uiso 1 1 calc R . . .
C9 C -0.7829(5) -0.6791(5) -0.3207(5) 0.0416(17) Uani 1 1 d . . . .
H9 H -0.7950 -0.6440 -0.2822 0.050 Uiso 1 1 calc R . . .
C8 C -0.7550(4) -0.7474(5) -0.3019(4) 0.0358(15) Uani 1 1 d . . . .
H8 H -0.7505 -0.7615 -0.2500 0.043 Uiso 1 1 calc R . . .
C17 C -0.8358(3) -0.7519(4) -0.5728(4) 0.0289(13) Uani 1 1 d . . . .
H17 H -0.8425 -0.8003 -0.5518 0.035 Uiso 1 1 calc R . . .
C12 C -0.7969(3) -0.6980(4) -0.5322(4) 0.0284(14) Uani 1 1 d . . . .
C14 C -0.8153(4) -0.6100(4) -0.6338(5) 0.0357(15) Uani 1 1 d . . . .
H14 H -0.8079 -0.5621 -0.6556 0.043 Uiso 1 1 calc R . . .
C13 C -0.7884(4) -0.6269(4) -0.5629(4) 0.0315(14) Uani 1 1 d . . . .
H13 H -0.7637 -0.5895 -0.5344 0.038 Uiso 1 1 calc R . . .
F15 F -0.8802(3) -0.6480(3) -0.7426(3) 0.0480(12) Uani 1 1 d . . . .
C16 C -0.8649(4) -0.7349(4) -0.6435(4) 0.0317(14) Uani 1 1 d . . . .
H16 H -0.8921 -0.7710 -0.6713 0.038 Uiso 1 1 calc R . . .
C15 C -0.8533(4) -0.6645(5) -0.6725(4) 0.0358(15) Uani 1 1 d . . . .
C18 C -0.4943(3) -0.8634(3) -0.5074(9) 0.0306(11) Uani 1 1 d . . . .
H18A H -0.4464 -0.8393 -0.5178 0.037 Uiso 1 1 calc R . . .
H18B H -0.4873 -0.9015 -0.4672 0.037 Uiso 1 1 calc R . . .
C25 C -0.5933(4) -0.6476(4) -0.5242(5) 0.035(2) Uani 1 1 d . . . .
H25A H -0.5851 -0.6257 -0.4732 0.042 Uiso 1 1 calc R . . .
H25B H -0.6447 -0.6654 -0.5266 0.042 Uiso 1 1 calc R . . .
C24 C -0.5418(4) -0.7127(4) -0.5356(4) 0.0295(13) Uani 1 1 d . . . .
H24A H -0.4912 -0.6961 -0.5242 0.035 Uiso 1 1 calc R . . .
H24B H -0.5433 -0.7276 -0.5897 0.035 Uiso 1 1 calc R . . .
P1 P -0.56209(8) -0.79405(8) -0.47774(10) 0.0231(3) Uani 1 1 d . . . .
C21 C -0.5460(4) -0.7680(4) -0.3791(4) 0.0325(14) Uani 1 1 d . . . .
H21A H -0.5851 -0.7330 -0.3628 0.039 Uiso 1 1 calc R . . .
H21B H -0.5498 -0.8132 -0.3470 0.039 Uiso 1 1 calc R . . .
C22 C -0.4710(4) -0.7313(5) -0.3654(5) 0.0404(17) Uani 1 1 d . . . .
H22A H -0.4324 -0.7605 -0.3915 0.049 Uiso 1 1 calc R . . .
H22B H -0.4711 -0.6803 -0.3871 0.049 Uiso 1 1 calc R . . .
C26 C -0.5812(5) -0.5875(5) -0.5850(6) 0.050(2) Uani 1 1 d . . . .
H26A H -0.6103 -0.5432 -0.5724 0.075 Uiso 1 1 calc GR . . .
H26B H -0.5966 -0.6067 -0.6347 0.075 Uiso 1 1 calc GR . . .
H26C H -0.5291 -0.5741 -0.5868 0.075 Uiso 1 1 calc GR . . .
C20 C -0.6018(3) -0.9285(4) -0.5634(4) 0.0289(13) Uani 1 1 d . . . .
C19 C -0.5239(3) -0.8981(4) -0.5773(4) 0.0312(13) Uani 1 1 d . . . .
H19A H -0.4913 -0.9393 -0.5935 0.037 Uiso 1 1 calc R . . .
H19B H -0.5253 -0.8605 -0.6186 0.037 Uiso 1 1 calc R . . .
C23 C -0.4539(5) -0.7272(7) -0.2805(5) 0.054(2) Uani 1 1 d . . . .
H23A H -0.4929 -0.6995 -0.2544 0.081 Uiso 1 1 calc GR . . .
H23B H -0.4069 -0.7015 -0.2729 0.081 Uiso 1 1 calc GR . . .
H23C H -0.4508 -0.7778 -0.2596 0.081 Uiso 1 1 calc GR . . .
C100 C -0.6227(17) -0.4744(16) -0.332(2) 0.074(9) Uani 0.5 1 d . P A -1
H10A H -0.6503 -0.5199 -0.3199 0.111 Uiso 0.5 1 calc GR P A -1
H10B H -0.6399 -0.4538 -0.3800 0.111 Uiso 0.5 1 calc GR P A -1
H10C H -0.6305 -0.4377 -0.2911 0.111 Uiso 0.5 1 calc GR P A -1
C101 C -0.5130(9) -0.4961(10) -0.4086(5) 0.045(8) Uani 0.5 1 d . P A -1
H101 H -0.5407 -0.4838 -0.4526 0.054 Uiso 0.5 1 calc R P A -1
C102 C -0.4402(9) -0.5185(10) -0.4157(7) 0.058(5) Uani 0.5 1 d G P A -1
H102 H -0.4182 -0.5214 -0.4646 0.070 Uiso 0.5 1 calc R P A -1
C103 C -0.3997(7) -0.5365(9) -0.3514(10) 0.066(8) Uani 0.5 1 d G P A -1
H103 H -0.3499 -0.5518 -0.3563 0.079 Uiso 0.5 1 calc R P A -1
C104 C -0.4319(10) -0.5323(12) -0.2799(7) 0.082(9) Uani 0.5 1 d G P A -1
H104 H -0.4042 -0.5446 -0.2359 0.098 Uiso 0.5 1 calc R P A -1
C105 C -0.5046(10) -0.5099(12) -0.2727(5) 0.066(7) Uani 0.5 1 d G P A -1
H105 H -0.5267 -0.5070 -0.2239 0.079 Uiso 0.5 1 calc R P A -1
C106 C -0.5452(7) -0.4918(9) -0.3371(8) 0.049(4) Uani 0.5 1 d G P A -1
H20A H -0.600(4) -0.982(5) -0.534(5) 0.024(19) Uiso 1 1 d . . . .
H20B H -0.625(7) -0.941(6) -0.610(7) 0.05(3) Uiso 1 1 d . . . .

loop_
_atom_site_aniso_label
_atom_site_aniso_U_11
_atom_site_aniso_U_22
_atom_site_aniso_U_33
_atom_site_aniso_U_23
_atom_site_aniso_U_13
_atom_site_aniso_U_12
Pt1 0.02019(10) 0.02081(11) 0.02257(12) -0.00114(13) -0.00011(15) -0.00053(7)
Cl1 0.0282(6) 0.0285(7) 0.0460(8) -0.0053(6) -0.0028(6) -0.0030(5)
Cl2 0.0274(7) 0.0385(8) 0.0213(7) 0.0003(6) 0.0000(5) 0.0043(6)
C1 0.034(3) 0.022(3) 0.028(3) 0.008(2) -0.001(3) -0.008(2)
N7 0.024(2) 0.026(2) 0.026(3) -0.002(2) 0.001(2) -0.003(2)
C6 0.030(3) 0.037(3) 0.025(3) 0.003(3) 0.001(3) -0.009(3)
C7 0.020(3) 0.036(3) 0.025(3) -0.002(2) 0.006(2) -0.007(2)
F3 0.066(3) 0.036(2) 0.064(3) 0.018(2) -0.016(3) 0.004(2)
C2 0.038(3) 0.027(3) 0.042(4) 0.007(3) -0.004(3) 0.000(3)
C3 0.042(4) 0.030(3) 0.051(5) 0.012(3) -0.008(4) -0.005(3)
C5 0.040(4) 0.041(4) 0.032(4) 0.008(3) 0.000(3) -0.010(3)
C4 0.052(4) 0.049(5) 0.036(4) 0.014(4) -0.008(3) -0.011(4)
C11 0.025(3) 0.035(3) 0.029(3) -0.001(3) 0.003(3) -0.001(3)
C10 0.036(3) 0.039(4) 0.036(4) -0.007(3) -0.001(3) 0.009(3)
C9 0.039(4) 0.051(5) 0.035(4) -0.015(3) -0.001(3) 0.008(3)
C8 0.029(3) 0.051(4) 0.028(4) -0.009(3) 0.003(3) -0.001(3)
C17 0.017(2) 0.028(3) 0.042(4) -0.002(3) -0.003(2) 0.009(2)
C12 0.023(3) 0.026(3) 0.036(4) -0.003(2) 0.001(2) 0.006(2)
C14 0.037(3) 0.030(3) 0.040(4) 0.006(3) 0.003(3) 0.009(3)
C13 0.027(3) 0.027(3) 0.040(4) 0.000(3) 0.003(3) 0.001(2)
F15 0.049(3) 0.058(3) 0.037(3) 0.007(2) -0.009(2) 0.008(2)
C16 0.022(3) 0.038(4) 0.034(4) -0.009(3) -0.004(3) 0.002(3)
C15 0.032(3) 0.044(4) 0.031(4) 0.004(3) -0.001(3) 0.008(3)
C18 0.024(2) 0.028(2) 0.040(3) -0.002(5) 0.013(4) 0.0015(19)
C25 0.029(3) 0.028(3) 0.050(6) 0.004(3) -0.003(3) 0.000(2)
C24 0.029(3) 0.025(3) 0.035(3) 0.007(2) 0.000(3) 0.001(2)
P1 0.0209(6) 0.0239(6) 0.0246(6) 0.0018(5) -0.0006(5) -0.0009(5)
C21 0.033(3) 0.040(4) 0.024(3) -0.004(3) -0.002(3) 0.004(3)
C22 0.035(3) 0.046(4) 0.040(4) -0.009(3) -0.008(3) -0.008(3)
C26 0.059(5) 0.032(4) 0.058(5) 0.017(4) -0.001(4) 0.006(3)
C20 0.025(3) 0.023(3) 0.038(4) -0.013(3) 0.006(3) 0.009(2)
C19 0.023(3) 0.034(3) 0.037(4) -0.002(3) 0.011(3) 0.005(2)
C23 0.038(4) 0.088(7) 0.038(4) -0.023(4) -0.012(3) -0.004(4)
C100 0.077(19) 0.048(13) 0.10(2) 0.015(13) 0.021(16) -0.030(13)
C101 0.05(3) 0.038(8) 0.043(7) -0.006(10) 0.007(8) -0.001(12)
C102 0.069(13) 0.060(12) 0.045(11) 0.022(9) 0.008(10) 0.016(10)
C103 0.058(16) 0.049(13) 0.09(2) -0.010(13) 0.006(14) -0.031(12)
C104 0.10(2) 0.081(17) 0.064(15) 0.031(13) -0.038(15) -0.037(16)
C105 0.082(14) 0.08(2) 0.041(8) -0.019(13) -0.005(17) -0.003(14)
C106 0.058(12) 0.035(8) 0.053(11) 0.005(7) 0.003(8) -0.009(8)

loop_
_atom_type_symbol
_atom_type_description
_atom_type_scat_dispersion_real
_atom_type_scat_dispersion_imag
_atom_type_scat_source
C C 0.0181 0.0091 'International Tables Vol C Tables 4.2.6.8 and 6.1.1.4'
H H 0.0000 0.0000 'International Tables Vol C Tables 4.2.6.8 and 6.1.1.4'
Cl Cl 0.3639 0.7018 'International Tables Vol C Tables 4.2.6.8 and 6.1.1.4'
F F 0.0727 0.0534 'International Tables Vol C Tables 4.2.6.8 and 6.1.1.4'
N N 0.0311 0.0180 'International Tables Vol C Tables 4.2.6.8 and 6.1.1.4'
P P 0.2955 0.4335 'International Tables Vol C Tables 4.2.6.8 and 6.1.1.4'
Pt Pt -4.5932 6.9264 'International Tables Vol C Tables 4.2.6.8 and 6.1.1.4'

loop_
_geom_angle_atom_site_label_1
_geom_angle_atom_site_label_2
_geom_angle_atom_site_label_3
_geom_angle
Cl1 Pt1 Cl2 91.68(6)
C1 Pt1 Cl1 89.54(19)
C1 Pt1 Cl2 178.72(19)
C1 Pt1 N7 79.7(3)
C1 Pt1 P1 87.46(19)
C1 Pt1 C20 96.2(3)
N7 Pt1 Cl1 91.74(14)
N7 Pt1 Cl2 100.66(15)
N7 Pt1 P1 95.20(14)
P1 Pt1 Cl1 171.83(5)
P1 Pt1 Cl2 91.29(6)
C20 Pt1 Cl1 87.93(19)
C20 Pt1 Cl2 83.4(2)
C20 Pt1 N7 175.9(3)
C20 Pt1 P1 84.84(19)
C6 C1 Pt1 114.7(5)
C6 C1 C2 118.8(7)
C2 C1 Pt1 126.4(6)
C7 N7 Pt1 109.7(4)
C11 N7 Pt1 130.3(5)
C11 N7 C7 118.6(6)
C1 C6 C7 118.2(6)
C1 C6 C5 120.5(7)
C5 C6 C7 121.3(7)
N7 C7 C6 116.3(6)
N7 C7 C8 121.7(7)
C8 C7 C6 121.9(7)
C1 C2 H2 120.5
C3 C2 C1 118.9(8)
C3 C2 H2 120.5
F3 C3 C2 117.0(8)
F3 C3 C4 120.0(8)
C4 C3 C2 123.1(8)
C6 C5 H5 119.7
C4 C5 C6 120.5(8)
C4 C5 H5 119.7
C3 C4 C5 118.2(8)
C3 C4 H4 120.9
C5 C4 H4 120.9
N7 C11 C10 121.1(7)
N7 C11 C12 121.5(6)
C10 C11 C12 117.2(6)
C11 C10 H10 120.3
C9 C10 C11 119.4(7)
C9 C10 H10 120.3
C10 C9 H9 120.4
C8 C9 C10 119.2(7)
C8 C9 H9 120.4
C7 C8 H8 120.3
C9 C8 C7 119.5(7)
C9 C8 H8 120.3
C12 C17 H17 119.9
C16 C17 H17 119.9
C16 C17 C12 120.2(7)
C17 C12 C11 119.5(7)
C17 C12 C13 119.4(7)
C13 C12 C11 120.6(7)
C13 C14 H14 120.9
C13 C14 C15 118.2(7)
C15 C14 H14 120.9
C12 C13 H13 119.5
C14 C13 C12 121.0(7)
C14 C13 H13 119.5
C17 C16 H16 120.8
C15 C16 C17 118.3(7)
C15 C16 H16 120.8
C14 C15 C16 122.9(7)
F15 C15 C14 118.4(7)
F15 C15 C16 118.7(7)
H18A C18 H18B 108.7
P1 C18 H18A 110.5
P1 C18 H18B 110.5
C19 C18 H18A 110.5
C19 C18 H18B 110.5
C19 C18 P1 106.0(6)
H25A C25 H25B 108.0
C24 C25 H25A 109.4
C24 C25 H25B 109.4
C24 C25 C26 111.2(7)
C26 C25 H25A 109.4
C26 C25 H25B 109.4
C25 C24 H24A 108.6
C25 C24 H24B 108.6
C25 C24 P1 114.8(5)
H24A C24 H24B 107.5
P1 C24 H24A 108.6
P1 C24 H24B 108.6
C18 P1 Pt1 101.2(2)
C24 P1 Pt1 115.8(2)
C24 P1 C18 104.4(4)
C24 P1 C21 107.2(4)
C21 P1 Pt1 117.5(2)
C21 P1 C18 109.8(5)
P1 C21 H21A 108.8
P1 C21 H21B 108.8
H21A C21 H21B 107.7
C22 C21 P1 113.7(5)
C22 C21 H21A 108.8
C22 C21 H21B 108.8
C21 C22 H22A 109.5
C21 C22 H22B 109.5
H22A C22 H22B 108.1
C23 C22 C21 110.8(7)
C23 C22 H22A 109.5
C23 C22 H22B 109.5
C25 C26 H26A 109.5
C25 C26 H26B 109.5
C25 C26 H26C 109.5
H26A C26 H26B 109.5
H26A C26 H26C 109.5
H26B C26 H26C 109.5
Pt1 C20 H20A 111(4)
Pt1 C20 H20B 109(7)
C19 C20 Pt1 112.9(4)
C19 C20 H20A 112(4)
C19 C20 H20B 111(7)
H20A C20 H20B 102(8)
C18 C19 C20 110.6(6)
C18 C19 H19A 109.5
C18 C19 H19B 109.5
C20 C19 H19A 109.5
C20 C19 H19B 109.5
H19A C19 H19B 108.1
C22 C23 H23A 109.5
C22 C23 H23B 109.5
C22 C23 H23C 109.5
H23A C23 H23B 109.5
H23A C23 H23C 109.5
H23B C23 H23C 109.5
H10A C100 H10B 109.5
H10A C100 H10C 109.5
H10B C100 H10C 109.5
C106 C100 H10A 109.5
C106 C100 H10B 109.5
C106 C100 H10C 109.5
C102 C101 H101 120.0
C102 C101 C106 120.0
C106 C101 H101 120.0
C101 C102 H102 120.0
C101 C102 C103 120.0
C103 C102 H102 120.0
C102 C103 H103 120.0
C104 C103 C102 120.0
C104 C103 H103 120.0
C103 C104 H104 120.0
C103 C104 C105 120.0
C105 C104 H104 120.0
C104 C105 H105 120.0
C106 C105 C104 120.0
C106 C105 H105 120.0
C101 C106 C100 118.9(18)
C105 C106 C100 120.9(17)
C105 C106 C101 120.0

loop_
_geom_bond_atom_site_label_1
_geom_bond_atom_site_label_2
_geom_bond_distance
Pt1 Cl1 2.3953(15)
Pt1 Cl2 2.4072(16)
Pt1 C1 2.030(7)
Pt1 N7 2.246(5)
Pt1 P1 2.2650(15)
Pt1 C20 2.076(6)
C1 C6 1.395(11)
C1 C2 1.396(10)
N7 C7 1.358(9)
N7 C11 1.348(10)
C6 C7 1.472(11)
C6 C5 1.409(10)
C7 C8 1.410(10)
F3 C3 1.350(10)
C2 H2 0.9500
C2 C3 1.390(12)
C3 C4 1.374(14)
C5 H5 0.9500
C5 C4 1.377(13)
C4 H4 0.9500
C11 C10 1.415(10)
C11 C12 1.485(11)
C10 H10 0.9500
C10 C9 1.384(12)
C9 H9 0.9500
C9 C8 1.365(13)
C8 H8 0.9500
C17 H17 0.9500
C17 C12 1.393(10)
C17 C16 1.386(10)
C12 C13 1.393(10)
C14 H14 0.9500
C14 C13 1.373(11)
C14 C15 1.376(12)
C13 H13 0.9500
F15 C15 1.360(9)
C16 H16 0.9500
C16 C15 1.378(12)
C18 H18A 0.9900
C18 H18B 0.9900
C18 P1 1.828(6)
C18 C19 1.480(16)
C25 H25A 0.9900
C25 H25B 0.9900
C25 C24 1.511(9)
C25 C26 1.534(10)
C24 H24A 0.9900
C24 H24B 0.9900
C24 P1 1.815(7)
P1 C21 1.821(7)
C21 H21A 0.9900
C21 H21B 0.9900
C21 C22 1.535(10)
C22 H22A 0.9900
C22 H22B 0.9900
C22 C23 1.528(11)
C26 H26A 0.9800
C26 H26B 0.9800
C26 H26C 0.9800
C20 C19 1.538(9)
C20 H20A 1.09(8)
C20 H20B 0.96(12)
C19 H19A 0.9900
C19 H19B 0.9900
C23 H23A 0.9800
C23 H23B 0.9800
C23 H23C 0.9800
C100 H10A 0.9800
C100 H10B 0.9800
C100 H10C 0.9800
C100 C106 1.45(3)
C101 H101 0.9500
C101 C102 1.3900
C101 C106 1.3900
C102 H102 0.9500
C102 C103 1.3900
C103 H103 0.9500
C103 C104 1.3900
C104 H104 0.9500
C104 C105 1.3900
C105 H105 0.9500
C105 C106 1.3900
